data_2002235
loop_
_publ_author_name
'Harder, M'
'Mueller-Buschbaum, Hk'

_publ_section_title
;
Fe Nb O4. Untersuchungen an Einkristallen mit Wolframit-und Al Nb O4-
Struktur
;
_journal_name_full
;
Zeitschrift fuer Anorganische und Allgemeine Chemie
;
_journal_page_first 99
_journal_page_last 105
_journal_paper_doi 10.1002/zaac.19794560111
_journal_volume 456
_journal_year 1979
_chemical_formula_structural 'Fe (Nb O4)'
_chemical_formula_sum 'Fe Nb O4'
_chemical_name_systematic 'Iron(III) tetraoxoniobate'
_space_group_IT_number 13
_symmetry_cell_setting monoclinic
_symmetry_Int_Tables_number 13
_symmetry_space_group_name_Hall '-P 2ya'
_symmetry_space_group_name_H-M 'P 1 2/a 1'
_cell_angle_alpha 90
_cell_angle_beta 90.06
_cell_angle_gamma 90
_cell_formula_units_Z 2
_cell_length_a 4.992
_cell_length_b 5.607
_cell_length_c 4.637
_cell_volume 129.8
_refine_ls_R_factor_all 0.076
_cod_database_code 2002235

loop_
_symmetry_equiv_pos_as_xyz
x,y,z
1/2-x,y,-z
-x,-y,-z
1/2+x,-y,z

loop_
_atom_site_label
_atom_site_type_symbol
_atom_site_symmetry_multiplicity
_atom_site_Wyckoff_symbol
_atom_site_fract_x
_atom_site_fract_y
_atom_site_fract_z
_atom_site_occupancy
_atom_site_attached_hydrogens
_atom_site_calc_flag
Fe1 Fe3+ 2 f 0.25 0.6687 0.5 1. 0 d
Nb1 Nb5+ 2 e 0.25 0.1824 0. 1. 0 d
O1 O2- 4 g 0.919 0.116 0.767 1. 0 d
O2 O2- 4 g 0.418 0.384 0.738 1. 0 d

loop_
_atom_type_symbol
_atom_type_oxidation_number
Fe3+ 3.000
Nb5+ 5.000
O2- -2.000
